data_4074144
loop_
_publ_author_name
'Ferber, Beno\^it'
'Top, Siden'
'Vessi\`eres, Anne'
'Welter, Richard'
'Jaouen, G\'erard'

_publ_section_title
;
 Synthesis of Optically Pureo-Formylcyclopentadienyl Metal Complexes of
 17\a-Ethynylestradiol. Recognition of the Planar Chirality by the
 Estrogen Receptor
;
_journal_issue 24
_journal_name_full Organometallics
_journal_page_first 5730
_journal_paper_doi 10.1021/om060438t
_journal_volume 25
_journal_year 2006
_chemical_absolute_configuration rm
_chemical_formula_moiety 'C14 H14 I Mn O6'
_chemical_formula_sum 'C14 H14 I Mn O6'
_chemical_formula_weight 460.09
_chemical_name_systematic
; 
 ? 
;
_space_group_IT_number 4
_symmetry_cell_setting monoclinic
_symmetry_space_group_name_Hall 'P 2yb'
_symmetry_space_group_name_H-M 'P 1 21 1'
_atom_sites_solution_hydrogens geom
_atom_sites_solution_primary direct
_atom_sites_solution_secondary difmap
_audit_creation_method SHELXL-97
_cell_angle_alpha 90.00
_cell_angle_beta 109.232(5)
_cell_angle_gamma 90.00
_cell_formula_units_Z 2
_cell_length_a 11.167(2)
_cell_length_b 6.5790(10)
_cell_length_c 11.698(2)
_cell_measurement_reflns_used 4544
_cell_measurement_temperature 173(2)
_cell_measurement_theta_max 27.878
_cell_measurement_theta_min 0.998
_cell_volume 811.5(2)
_computing_cell_refinement 'Denzo (Nonius B.V., 1998)'
_computing_data_collection 'Collect (Nonius B.V., 1998)'
_computing_data_reduction 'Denzo (Nonius B.V., 1998)'
_computing_molecular_graphics 'PLATON 98 (Spek, 1998)'
_computing_publication_material 'SHELXL-97 (Sheldrick, 1997)'
_computing_structure_refinement 'SHELXL-97 (Sheldrick, 1997)'
_computing_structure_solution 'SHELXS-97 (Sheldrick, 1997)'
_diffrn_ambient_temperature 173(2)
_diffrn_measured_fraction_theta_full 1.000
_diffrn_measured_fraction_theta_max 1.000
_diffrn_measurement_device_type KappaCCD
_diffrn_measurement_method '\p scans'
_diffrn_radiation_monochromator graphite
_diffrn_radiation_source 'fine-focus sealed tube'
_diffrn_radiation_type MoK\a
_diffrn_radiation_wavelength 0.71069
_diffrn_reflns_av_R_equivalents 0.0000
_diffrn_reflns_av_sigmaI/netI 0.0547
_diffrn_reflns_limit_h_max 13
_diffrn_reflns_limit_h_min -14
_diffrn_reflns_limit_k_max 8
_diffrn_reflns_limit_k_min -8
_diffrn_reflns_limit_l_max 15
_diffrn_reflns_limit_l_min 0
_diffrn_reflns_number 3568
_diffrn_reflns_theta_full 27.87
_diffrn_reflns_theta_max 27.87
_diffrn_reflns_theta_min 1.84
_exptl_absorpt_coefficient_mu 2.739
_exptl_absorpt_correction_type none
_exptl_crystal_colour violet
_exptl_crystal_density_diffrn 1.883
_exptl_crystal_density_method 'not measured'
_exptl_crystal_description prism
_exptl_crystal_F_000 448
_exptl_crystal_size_max 0.10
_exptl_crystal_size_mid 0.10
_exptl_crystal_size_min 0.10
_refine_diff_density_max 0.635
_refine_diff_density_min -1.640
_refine_diff_density_rms 0.223
_refine_ls_abs_structure_details 'Flack H D (1983), Acta Cryst. A39, 876-881'
_refine_ls_abs_structure_Flack -0.01(2)
_refine_ls_extinction_method none
_refine_ls_goodness_of_fit_ref 1.022
_refine_ls_hydrogen_treatment constr
_refine_ls_matrix_type full
_refine_ls_number_parameters 199
_refine_ls_number_reflns 3567
_refine_ls_number_restraints 1
_refine_ls_restrained_S_all 1.022
_refine_ls_R_factor_all 0.0295
_refine_ls_R_factor_gt 0.0275
_refine_ls_shift/su_max 0.002
_refine_ls_shift/su_mean 0.000
_refine_ls_structure_factor_coef Fsqd
_refine_ls_weighting_details 'calc w=1/[\s^2^(Fo^2^)+(0.0600P)^2^+0.1000P] where P=(Fo^2^+2Fc^2^)/3'
_refine_ls_weighting_scheme calc
_refine_ls_wR_factor_gt 0.0839
_refine_ls_wR_factor_ref 0.0935
_reflns_number_gt 3467
_reflns_number_total 3567
_reflns_threshold_expression >2sigma(I)
_cod_data_source_file om060438tsi20061010_121032.cif
_cod_data_source_block 12a_Mn
_cod_original_sg_symbol_H-M 'P 21'
_cod_database_code 4074144

loop_
_symmetry_equiv_pos_as_xyz
'x, y, z'
'-x, y+1/2, -z'

loop_
_atom_site_label
_atom_site_type_symbol
_atom_site_fract_x
_atom_site_fract_y
_atom_site_fract_z
_atom_site_U_iso_or_equiv
_atom_site_adp_type
_atom_site_occupancy
_atom_site_symmetry_multiplicity
_atom_site_calc_flag
I I 0.87245(2) 0.13487(4) 0.92931(2) 0.02736(10) Uani 1 1 d
Mn Mn 0.80016(5) 0.33152(8) 0.60765(5) 0.01562(13) Uani 1 1 d
O1 O 0.5949(3) 0.6478(5) 0.7058(3) 0.0237(6) Uani 1 1 d
O2 O 0.7143(4) 0.6596(6) 0.4293(3) 0.0403(9) Uani 1 1 d
O3 O 0.4989(3) 0.3790(4) 0.7720(3) 0.0212(6) Uani 1 1 d
O4 O 0.9843(4) 0.1978(6) 0.4917(6) 0.0604(13) Uani 1 1 d
O5 O 0.9844(4) 0.5986(6) 0.7806(3) 0.0413(10) Uani 1 1 d
O6 O 0.3328(3) 0.2225(6) 0.8883(4) 0.0350(8) Uani 1 1 d
C1 C 0.9123(4) 0.4935(7) 0.7116(4) 0.0254(9) Uani 1 1 d
C2 C 0.6138(4) 0.4579(6) 0.7658(4) 0.0185(7) Uani 1 1 d
H2 H 0.6761 0.4730 0.8493 0.022 Uiso 1 1 calc
C3 C 0.9131(4) 0.2505(8) 0.5383(5) 0.0323(10) Uani 1 1 d
C4 C 0.4441(4) 0.5070(7) 0.8417(4) 0.0231(9) Uani 1 1 d
H4 H 0.5000 0.5068 0.9283 0.028 Uiso 1 1 calc
C5 C 0.4298(4) 0.7229(7) 0.7936(5) 0.0286(10) Uani 1 1 d
H5A H 0.4088 0.8144 0.8515 0.034 Uiso 1 1 calc
H5B H 0.3594 0.7292 0.7155 0.034 Uiso 1 1 calc
C6 C 0.5520(5) 0.7933(7) 0.7755(4) 0.0291(10) Uani 1 1 d
H6A H 0.5377 0.9260 0.7331 0.035 Uiso 1 1 calc
H6B H 0.6183 0.8121 0.8553 0.035 Uiso 1 1 calc
C7 C 0.3173(4) 0.4174(7) 0.8324(4) 0.0269(9) Uani 1 1 d
H7A H 0.2728 0.5089 0.8724 0.032 Uiso 1 1 calc
H7B H 0.2647 0.4048 0.7461 0.032 Uiso 1 1 calc
C8 C 0.6613(3) 0.3043(6) 0.6967(4) 0.0184(7) Uani 1 1 d
C9 C 0.6051(4) 0.2526(7) 0.5731(3) 0.0206(8) Uani 1 1 d
H9 H 0.5351 0.3207 0.5171 0.025 Uiso 1 1 calc
C10 C 0.6697(4) 0.0831(6) 0.5458(4) 0.0206(8) Uani 1 1 d
H10 H 0.6511 0.0186 0.4693 0.025 Uiso 1 1 calc
C11 C 0.7676(4) 0.0280(6) 0.6549(4) 0.0216(8) Uani 1 1 d
H11 H 0.8268 -0.0794 0.6636 0.026 Uiso 1 1 calc
C12 C 0.7613(3) 0.1602(7) 0.7471(3) 0.0199(8) Uani 1 1 d
C13 C 0.2145(5) 0.1253(11) 0.8666(5) 0.0416(11) Uani 1 1 d
H13A H 0.2279 -0.0090 0.9050 0.062 Uiso 1 1 calc
H13B H 0.1724 0.1100 0.7792 0.062 Uiso 1 1 calc
H13C H 0.1613 0.2075 0.9006 0.062 Uiso 1 1 calc
C14 C 0.7485(4) 0.5350(7) 0.4987(4) 0.0221(8) Uani 1 1 d

loop_
_atom_site_aniso_label
_atom_site_aniso_U_11
_atom_site_aniso_U_22
_atom_site_aniso_U_33
_atom_site_aniso_U_23
_atom_site_aniso_U_13
_atom_site_aniso_U_12
I 0.02453(14) 0.03254(16) 0.02257(14) 0.00844(12) 0.00445(10) 0.00230(12)
Mn 0.0158(3) 0.0128(3) 0.0191(3) 0.0016(2) 0.0068(2) 0.0011(2)
O1 0.0282(13) 0.0196(15) 0.0271(13) 0.0040(14) 0.0142(11) 0.0049(15)
O2 0.051(2) 0.029(2) 0.0371(18) 0.0164(17) 0.0087(15) 0.0103(18)
O3 0.0184(13) 0.0196(15) 0.0297(15) -0.0030(11) 0.0136(12) -0.0020(11)
O4 0.066(3) 0.044(3) 0.098(4) -0.003(2) 0.062(3) 0.012(2)
O5 0.044(2) 0.037(3) 0.0318(17) -0.0033(16) -0.0026(15) -0.0175(18)
O6 0.0272(15) 0.037(2) 0.045(2) 0.0131(17) 0.0178(15) -0.0001(15)
C1 0.026(2) 0.024(2) 0.026(2) 0.0062(16) 0.0084(17) -0.0014(16)
C2 0.0167(17) 0.0161(19) 0.0221(18) 0.0007(15) 0.0057(15) 0.0003(15)
C3 0.032(2) 0.025(2) 0.046(3) 0.001(2) 0.022(2) 0.0051(19)
C4 0.021(2) 0.025(2) 0.026(2) -0.0043(17) 0.0112(18) -0.0025(16)
C5 0.030(2) 0.024(2) 0.035(2) -0.0059(19) 0.015(2) 0.0012(19)
C6 0.033(2) 0.019(2) 0.040(3) -0.0059(18) 0.018(2) -0.0054(18)
C7 0.024(2) 0.028(2) 0.032(2) -0.0025(18) 0.0143(18) -0.0008(18)
C8 0.0160(17) 0.0182(19) 0.0225(18) 0.0022(15) 0.0082(15) -0.0015(14)
C9 0.0176(16) 0.022(2) 0.022(2) 0.0020(15) 0.0055(15) 0.0020(17)
C10 0.0221(19) 0.014(2) 0.0238(19) -0.0007(14) 0.0058(16) -0.0043(14)
C11 0.023(2) 0.0114(19) 0.031(2) 0.0031(16) 0.0104(18) -0.0008(15)
C12 0.0187(16) 0.021(2) 0.0195(16) 0.0049(16) 0.0059(14) -0.0024(16)
C13 0.038(2) 0.036(3) 0.060(3) 0.000(3) 0.028(2) -0.009(3)
C14 0.0219(19) 0.022(2) 0.0220(19) 0.0002(16) 0.0067(16) -0.0008(15)

loop_
_atom_type_symbol
_atom_type_description
_atom_type_scat_dispersion_real
_atom_type_scat_dispersion_imag
_atom_type_scat_source
C C 0.0033 0.0016 'International Tables Vol C Tables 4.2.6.8 and 6.1.1.4'
O O 0.0106 0.0060 'International Tables Vol C Tables 4.2.6.8 and 6.1.1.4'
Mn Mn 0.3368 0.7283 'International Tables Vol C Tables 4.2.6.8 and 6.1.1.4'
I I -0.4742 1.8119 'International Tables Vol C Tables 4.2.6.8 and 6.1.1.4'
H H 0.0000 0.0000 'International Tables Vol C Tables 4.2.6.8 and 6.1.1.4'

loop_
_geom_angle_atom_site_label_1
_geom_angle_atom_site_label_2
_geom_angle_atom_site_label_3
_geom_angle
C1 Mn C3 92.6(2)
C1 Mn C14 91.6(2)
C3 Mn C14 90.6(2)
C1 Mn C11 121.59(19)
C3 Mn C11 92.5(2)
C14 Mn C11 146.46(19)
C1 Mn C8 100.18(18)
C3 Mn C8 157.9(2)
C14 Mn C8 106.90(17)
C11 Mn C8 65.39(16)
C1 Mn C12 93.90(17)
C3 Mn C12 122.5(2)
C14 Mn C12 146.04(17)
C11 Mn C12 38.38(16)
C8 Mn C12 39.17(14)
C1 Mn C9 135.63(18)
C3 Mn C9 131.7(2)
C14 Mn C9 88.71(18)
C11 Mn C9 64.75(17)
C8 Mn C9 38.56(14)
C12 Mn C9 64.42(14)
C1 Mn C10 158.38(17)
C3 Mn C10 97.0(2)
C14 Mn C10 107.58(18)
C11 Mn C10 38.91(16)
C8 Mn C10 65.22(16)
C12 Mn C10 64.62(15)
C9 Mn C10 38.62(16)
C2 O1 C6 109.2(3)
C2 O3 C4 112.2(3)
C13 O6 C7 111.1(4)
O5 C1 Mn 179.0(4)
O3 C2 O1 111.2(3)
O3 C2 C8 105.6(3)
O1 C2 C8 110.4(3)
O3 C2 H2 109.8
O1 C2 H2 109.8
C8 C2 H2 109.8
O4 C3 Mn 178.8(5)
O3 C4 C7 107.2(4)
O3 C4 C5 110.5(3)
C7 C4 C5 111.0(4)
O3 C4 H4 109.4
C7 C4 H4 109.4
C5 C4 H4 109.4
C4 C5 C6 110.3(4)
C4 C5 H5A 109.6
C6 C5 H5A 109.6
C4 C5 H5B 109.6
C6 C5 H5B 109.6
H5A C5 H5B 108.1
O1 C6 C5 111.0(4)
O1 C6 H6A 109.4
C5 C6 H6A 109.4
O1 C6 H6B 109.4
C5 C6 H6B 109.4
H6A C6 H6B 108.0
O6 C7 C4 110.5(4)
O6 C7 H7A 109.5
C4 C7 H7A 109.5
O6 C7 H7B 109.5
C4 C7 H7B 109.5
H7A C7 H7B 108.1
C9 C8 C12 106.5(3)
C9 C8 C2 126.7(4)
C12 C8 C2 126.2(4)
C9 C8 Mn 70.8(2)
C12 C8 Mn 70.4(2)
C2 C8 Mn 130.4(3)
C8 C9 C10 109.3(4)
C8 C9 Mn 70.6(2)
C10 C9 Mn 70.9(2)
C8 C9 H9 125.3
C10 C9 H9 125.3
Mn C9 H9 124.7
C9 C10 C11 107.2(4)
C9 C10 Mn 70.5(2)
C11 C10 Mn 70.0(2)
C9 C10 H10 126.4
C11 C10 H10 126.4
Mn C10 H10 124.8
C12 C11 C10 108.2(4)
C12 C11 Mn 71.1(2)
C10 C11 Mn 71.1(2)
C12 C11 H11 125.9
C10 C11 H11 125.9
Mn C11 H11 123.5
C11 C12 C8 108.8(3)
C11 C12 I 124.8(3)
C8 C12 I 126.3(3)
C11 C12 Mn 70.5(2)
C8 C12 Mn 70.4(2)
I C12 Mn 128.14(18)
O6 C13 H13A 109.5
O6 C13 H13B 109.5
H13A C13 H13B 109.5
O6 C13 H13C 109.5
H13A C13 H13C 109.5
H13B C13 H13C 109.5
O2 C14 Mn 178.6(4)

loop_
_geom_bond_atom_site_label_1
_geom_bond_atom_site_label_2
_geom_bond_distance
I C12 2.090(4)
Mn C1 1.783(5)
Mn C3 1.790(4)
Mn C14 1.807(4)
Mn C11 2.134(4)
Mn C8 2.141(4)
Mn C12 2.141(4)
Mn C9 2.144(4)
Mn C10 2.150(4)
O1 C2 1.415(5)
O1 C6 1.438(5)
O2 C14 1.128(6)
O3 C2 1.408(5)
O3 C4 1.442(5)
O4 C3 1.156(6)
O5 C1 1.161(6)
O6 C13 1.413(6)
O6 C7 1.424(6)
C2 C8 1.497(5)
C2 H2 1.0000
C4 C7 1.504(6)
C4 C5 1.517(7)
C4 H4 1.0000
C5 C6 1.521(6)
C5 H5A 0.9900
C5 H5B 0.9900
C6 H6A 0.9900
C6 H6B 0.9900
C7 H7A 0.9900
C7 H7B 0.9900
C8 C9 1.415(5)
C8 C12 1.435(5)
C9 C10 1.420(6)
C9 H9 0.9500
C10 C11 1.427(6)
C10 H10 0.9500
C11 C12 1.405(6)
C11 H11 0.9500
C13 H13A 0.9800
C13 H13B 0.9800
C13 H13C 0.9800

loop_
_geom_torsion_atom_site_label_1
_geom_torsion_atom_site_label_2
_geom_torsion_atom_site_label_3
_geom_torsion_atom_site_label_4
_geom_torsion
C3 Mn C1 O5 -150(26)
C14 Mn C1 O5 119(26)
C11 Mn C1 O5 -56(26)
C8 Mn C1 O5 11(26)
C12 Mn C1 O5 -28(26)
C9 Mn C1 O5 29(26)
C10 Mn C1 O5 -34(27)
C4 O3 C2 O1 -62.9(4)
C4 O3 C2 C8 177.3(3)
C6 O1 C2 O3 64.3(4)
C6 O1 C2 C8 -178.7(3)
C1 Mn C3 O4 -148(25)
C14 Mn C3 O4 -57(25)
C11 Mn C3 O4 90(25)
C8 Mn C3 O4 86(25)
C12 Mn C3 O4 115(25)
C9 Mn C3 O4 32(25)
C10 Mn C3 O4 51(25)
C2 O3 C4 C7 175.1(3)
C2 O3 C4 C5 54.0(5)
O3 C4 C5 C6 -47.8(5)
C7 C4 C5 C6 -166.6(4)
C2 O1 C6 C5 -58.4(5)
C4 C5 C6 O1 51.0(5)
C13 O6 C7 C4 -172.3(4)
O3 C4 C7 O6 64.8(5)
C5 C4 C7 O6 -174.4(4)
O3 C2 C8 C9 66.9(5)
O1 C2 C8 C9 -53.4(5)
O3 C2 C8 C12 -103.0(4)
O1 C2 C8 C12 136.6(4)
O3 C2 C8 Mn 162.5(3)
O1 C2 C8 Mn 42.2(5)
C1 Mn C8 C9 160.1(3)
C3 Mn C8 C9 -75.5(6)
C14 Mn C8 C9 65.2(3)
C11 Mn C8 C9 -79.7(3)
C12 Mn C8 C9 -116.3(3)
C10 Mn C8 C9 -36.7(2)
C1 Mn C8 C12 -83.6(3)
C3 Mn C8 C12 40.8(6)
C14 Mn C8 C12 -178.4(2)
C11 Mn C8 C12 36.6(2)
C9 Mn C8 C12 116.3(3)
C10 Mn C8 C12 79.6(2)
C1 Mn C8 C2 37.7(4)
C3 Mn C8 C2 162.1(5)
C14 Mn C8 C2 -57.1(4)
C11 Mn C8 C2 157.9(4)
C12 Mn C8 C2 121.3(5)
C9 Mn C8 C2 -122.4(5)
C10 Mn C8 C2 -159.1(4)
C12 C8 C9 C10 -1.2(4)
C2 C8 C9 C10 -172.7(4)
Mn C8 C9 C10 60.6(3)
C12 C8 C9 Mn -61.8(2)
C2 C8 C9 Mn 126.7(4)
C1 Mn C9 C8 -28.7(4)
C3 Mn C9 C8 150.7(3)
C14 Mn C9 C8 -119.6(3)
C11 Mn C9 C8 81.5(3)
C12 Mn C9 C8 38.9(2)
C10 Mn C9 C8 119.5(3)
C1 Mn C9 C10 -148.2(3)
C3 Mn C9 C10 31.2(4)
C14 Mn C9 C10 120.8(3)
C11 Mn C9 C10 -38.0(2)
C8 Mn C9 C10 -119.5(3)
C12 Mn C9 C10 -80.7(3)
C8 C9 C10 C11 0.2(5)
Mn C9 C10 C11 60.6(3)
C8 C9 C10 Mn -60.4(3)
C1 Mn C10 C9 87.2(6)
C3 Mn C10 C9 -157.1(3)
C14 Mn C10 C9 -64.3(3)
C11 Mn C10 C9 117.6(3)
C8 Mn C10 C9 36.7(2)
C12 Mn C10 C9 80.1(2)
C1 Mn C10 C11 -30.4(6)
C3 Mn C10 C11 85.3(3)
C14 Mn C10 C11 178.2(3)
C8 Mn C10 C11 -80.9(3)
C12 Mn C10 C11 -37.5(2)
C9 Mn C10 C11 -117.6(3)
C9 C10 C11 C12 0.8(5)
Mn C10 C11 C12 61.8(3)
C9 C10 C11 Mn -61.0(3)
C1 Mn C11 C12 49.6(3)
C3 Mn C11 C12 144.3(3)
C14 Mn C11 C12 -120.9(3)
C8 Mn C11 C12 -37.3(2)
C9 Mn C11 C12 -80.0(2)
C10 Mn C11 C12 -117.7(3)
C1 Mn C11 C10 167.4(3)
C3 Mn C11 C10 -98.0(3)
C14 Mn C11 C10 -3.1(4)
C8 Mn C11 C10 80.4(3)
C12 Mn C11 C10 117.7(3)
C9 Mn C11 C10 37.7(2)
C10 C11 C12 C8 -1.5(5)
Mn C11 C12 C8 60.3(3)
C10 C11 C12 I 174.7(3)
Mn C11 C12 I -123.5(3)
C10 C11 C12 Mn -61.8(3)
C9 C8 C12 C11 1.7(4)
C2 C8 C12 C11 173.3(4)
Mn C8 C12 C11 -60.4(3)
C9 C8 C12 I -174.5(3)
C2 C8 C12 I -2.9(5)
Mn C8 C12 I 123.5(3)
C9 C8 C12 Mn 62.0(3)
C2 C8 C12 Mn -126.4(4)
C1 Mn C12 C11 -139.4(3)
C3 Mn C12 C11 -43.8(3)
C14 Mn C12 C11 121.9(4)
C8 Mn C12 C11 119.2(3)
C9 Mn C12 C11 80.9(3)
C10 Mn C12 C11 38.0(2)
C1 Mn C12 C8 101.4(3)
C3 Mn C12 C8 -163.0(3)
C14 Mn C12 C8 2.7(4)
C11 Mn C12 C8 -119.2(3)
C9 Mn C12 C8 -38.3(2)
C10 Mn C12 C8 -81.2(2)
C1 Mn C12 I -19.9(3)
C3 Mn C12 I 75.7(3)
C14 Mn C12 I -118.6(3)
C11 Mn C12 I 119.5(4)
C8 Mn C12 I -121.3(4)
C9 Mn C12 I -159.6(3)
C10 Mn C12 I 157.5(3)
C1 Mn C14 O2 -174(100)
C3 Mn C14 O2 94(18)
C11 Mn C14 O2 -2(18)
C8 Mn C14 O2 -73(18)
C12 Mn C14 O2 -74(18)
C9 Mn C14 O2 -38(18)
C10 Mn C14 O2 -4(18)
